data_7022467
loop_
_publ_author_name
'Hounjet, Lindsay J.'
'Caputo, Christopher B.'
'Stephan, Douglas W.'

_publ_section_title
;
 The Lewis acidity of fluorophosphonium salts: access to mixed valent
 phosphorus(III)/(V) species.
;
_journal_issue 7
_journal_name_full 'Dalton transactions (Cambridge, England : 2003)'
_journal_page_first 2629
_journal_page_last 2635
_journal_paper_doi 10.1039/c2dt32711b
_journal_volume 42
_journal_year 2013
_chemical_formula_sum 'C19 H10 F9 O3 P S'
_chemical_formula_weight 520.30
_chemical_name_systematic
;
?
;
_space_group_IT_number 61
_symmetry_cell_setting orthorhombic
_symmetry_space_group_name_Hall '-P 2ac 2ab'
_symmetry_space_group_name_H-M 'P b c a'
_atom_sites_solution_hydrogens geom
_atom_sites_solution_primary direct
_atom_sites_solution_secondary difmap
_audit_creation_method SHELXL-97
_cell_angle_alpha 90.00
_cell_angle_beta 90.00
_cell_angle_gamma 90.00
_cell_formula_units_Z 8
_cell_length_a 17.5800(11)
_cell_length_b 12.4210(7)
_cell_length_c 18.6519(12)
_cell_measurement_reflns_used 9167
_cell_measurement_temperature 150(2)
_cell_measurement_theta_max 29.24
_cell_measurement_theta_min 2.29
_cell_volume 4072.9(4)
_computing_cell_refinement 'Bruker SAINT'
_computing_data_collection 'Bruker APEX2'
_computing_data_reduction 'Bruker SAINT'
_computing_molecular_graphics 'Bruker SHELXTL'
_computing_publication_material 'Bruker SHELXTL'
_computing_structure_refinement 'SHELXL-97 (Sheldrick, 2008)'
_computing_structure_solution 'SHELXS-97 (Sheldrick, 2008)'
_diffrn_ambient_temperature 150(2)
_diffrn_measured_fraction_theta_full 0.997
_diffrn_measured_fraction_theta_max 0.997
_diffrn_measurement_device_type 'Bruker APEX-II CCD'
_diffrn_measurement_method '\f and \w scans'
_diffrn_radiation_monochromator graphite
_diffrn_radiation_source 'fine-focus sealed tube'
_diffrn_radiation_type MoK\a
_diffrn_radiation_wavelength 0.71073
_diffrn_reflns_av_R_equivalents 0.0652
_diffrn_reflns_av_sigmaI/netI 0.0548
_diffrn_reflns_limit_h_max 23
_diffrn_reflns_limit_h_min -24
_diffrn_reflns_limit_k_max 15
_diffrn_reflns_limit_k_min -17
_diffrn_reflns_limit_l_max 25
_diffrn_reflns_limit_l_min -25
_diffrn_reflns_number 34987
_diffrn_reflns_theta_full 29.58
_diffrn_reflns_theta_max 29.58
_diffrn_reflns_theta_min 2.18
_exptl_absorpt_coefficient_mu 0.339
_exptl_absorpt_correction_T_max 0.7459
_exptl_absorpt_correction_T_min 0.6268
_exptl_absorpt_correction_type multi-scan
_exptl_absorpt_process_details SADABS
_exptl_crystal_colour colourless
_exptl_crystal_density_diffrn 1.697
_exptl_crystal_density_method 'not measured'
_exptl_crystal_description needle
_exptl_crystal_F_000 2080
_exptl_crystal_size_max 0.35
_exptl_crystal_size_mid 0.26
_exptl_crystal_size_min 0.20
_refine_diff_density_max 0.425
_refine_diff_density_min -0.392
_refine_diff_density_rms 0.063
_refine_ls_extinction_method none
_refine_ls_goodness_of_fit_ref 1.000
_refine_ls_hydrogen_treatment constr
_refine_ls_matrix_type full
_refine_ls_number_parameters 298
_refine_ls_number_reflns 5704
_refine_ls_number_restraints 0
_refine_ls_restrained_S_all 1.000
_refine_ls_R_factor_all 0.1010
_refine_ls_R_factor_gt 0.0446
_refine_ls_shift/su_max 0.001
_refine_ls_shift/su_mean 0.000
_refine_ls_structure_factor_coef Fsqd
_refine_ls_weighting_details 'calc w=1/[\s^2^(Fo^2^)+(0.0369P)^2^+2.1394P] where P=(Fo^2^+2Fc^2^)/3'
_refine_ls_weighting_scheme calc
_refine_ls_wR_factor_gt 0.0853
_refine_ls_wR_factor_ref 0.1051
_reflns_number_gt 3355
_reflns_number_total 5704
_reflns_threshold_expression >2sigma(I)
_cod_data_source_file c2dt32711b.txt
_cod_data_source_block ljh031_0ma
_cod_depositor_comments
;
The following automatic conversions were performed:

'_symmetry_cell_setting' value 'Orthorhombic' changed to
'orthorhombic' according to
/home/saulius/struct/CIF-dictionaries/cif_core.dic dictionary named
'cif_core.dic' version 2.4.2 from 2011-04-26.

Automatic conversion script
Id: cif_fix_values 1891 2012-01-12 08:04:46Z andrius 
;
_cod_original_sg_symbol_H-M Pbca
_cod_database_code 7022467

loop_
_symmetry_equiv_pos_as_xyz
'x, y, z'
'x+1/2, -y+1/2, -z'
'-x, y+1/2, -z+1/2'
'-x+1/2, -y, z+1/2'
'-x, -y, -z'
'-x-1/2, y-1/2, z'
'x, -y-1/2, z-1/2'
'x-1/2, y, -z-1/2'

loop_
_atom_site_label
_atom_site_type_symbol
_atom_site_fract_x
_atom_site_fract_y
_atom_site_fract_z
_atom_site_U_iso_or_equiv
_atom_site_adp_type
_atom_site_occupancy
_atom_site_symmetry_multiplicity
_atom_site_calc_flag
_atom_site_refinement_flags
C1 C 0.01189(14) 0.7290(2) 0.38376(14) 0.0387(6) Uani 1 1 d .
H1 H -0.0295 0.6907 0.4043 0.046 Uiso 1 1 calc R
C2 C 0.06627(14) 0.7752(2) 0.42801(14) 0.0392(6) Uani 1 1 d .
H9 H 0.0619 0.7688 0.4786 0.047 Uiso 1 1 calc R
C3 C 0.12629(13) 0.8303(2) 0.39866(12) 0.0358(6) Uani 1 1 d .
H10 H 0.1636 0.8624 0.4287 0.043 Uiso 1 1 calc R
C4 C 0.13202(12) 0.83882(18) 0.32395(12) 0.0285(5) Uani 1 1 d .
C5 C 0.29636(12) 0.88466(17) 0.32877(11) 0.0265(5) Uani 1 1 d .
C6 C 0.30911(14) 0.7859(2) 0.36182(13) 0.0371(6) Uani 1 1 d .
H6 H 0.2697 0.7336 0.3645 0.045 Uiso 1 1 calc R
C7 C 0.37980(15) 0.7651(2) 0.39057(14) 0.0448(7) Uani 1 1 d .
H5 H 0.3895 0.6977 0.4129 0.054 Uiso 1 1 calc R
C8 C 0.43613(14) 0.8411(3) 0.38708(14) 0.0482(7) Uani 1 1 d .
H2 H 0.4846 0.8261 0.4073 0.058 Uiso 1 1 calc R
C9 C 0.22057(14) 0.9023(2) 0.04405(12) 0.0387(6) Uani 1 1 d .
C10 C 0.26820(13) 0.8381(2) 0.08368(13) 0.0357(6) Uani 1 1 d .
C11 C 0.26398(12) 0.83962(18) 0.15717(13) 0.0291(5) Uani 1 1 d .
C12 C 0.21199(12) 0.90469(17) 0.19283(11) 0.0250(4) Uani 1 1 d .
C13 C 0.42319(14) 0.9391(2) 0.35444(15) 0.0472(7) Uani 1 1 d .
H4 H 0.4626 0.9913 0.3526 0.057 Uiso 1 1 calc R
C14 C 0.35340(13) 0.9616(2) 0.32454(13) 0.0356(6) Uani 1 1 d .
H3 H 0.3444 1.0286 0.3014 0.043 Uiso 1 1 calc R
C15 C 0.01731(14) 0.7379(2) 0.31036(14) 0.0381(6) Uani 1 1 d .
H8 H -0.0207 0.7067 0.2808 0.046 Uiso 1 1 calc R
C16 C 0.07754(12) 0.79201(18) 0.27944(13) 0.0312(5) Uani 1 1 d .
H7 H 0.0818 0.7972 0.2288 0.037 Uiso 1 1 calc R
C17 C 0.16348(12) 0.96658(17) 0.15043(13) 0.0294(5) Uani 1 1 d .
C18 C 0.16748(14) 0.96620(18) 0.07750(13) 0.0353(6) Uani 1 1 d .
C19 C 0.44309(15) 1.03642(19) 0.12697(15) 0.0417(6) Uani 1 1 d .
O1 O 0.32465(10) 1.08945(13) 0.05386(9) 0.0439(4) Uani 1 1 d .
O2 O 0.39967(9) 1.23108(12) 0.10836(9) 0.0337(4) Uani 1 1 d .
O3 O 0.32132(9) 1.11571(13) 0.18306(9) 0.0395(4) Uani 1 1 d .
F1 F 0.22554(9) 0.90234(13) -0.02755(8) 0.0579(4) Uani 1 1 d .
F2 F 0.31979(8) 0.77608(13) 0.05070(8) 0.0526(4) Uani 1 1 d .
F3 F 0.31190(7) 0.77675(10) 0.19367(7) 0.0379(3) Uani 1 1 d .
F4 F 0.19376(7) 1.03359(10) 0.30295(7) 0.0355(3) Uani 1 1 d .
F5 F 0.11083(8) 1.02893(11) 0.18214(8) 0.0402(3) Uani 1 1 d .
F6 F 0.12005(9) 1.02653(12) 0.03835(8) 0.0539(4) Uani 1 1 d .
F7 F 0.41947(10) 0.93560(12) 0.13452(12) 0.0716(6) Uani 1 1 d .
F8 F 0.48465(9) 1.05953(13) 0.18436(9) 0.0583(4) Uani 1 1 d .
F9 F 0.48911(9) 1.04135(14) 0.07075(10) 0.0649(5) Uani 1 1 d .
S1 S 0.36280(3) 1.12814(5) 0.11694(3) 0.03020(14) Uani 1 1 d .
P1 P 0.20824(3) 0.91284(5) 0.28798(3) 0.02614(14) Uani 1 1 d .

loop_
_atom_site_aniso_label
_atom_site_aniso_U_11
_atom_site_aniso_U_22
_atom_site_aniso_U_33
_atom_site_aniso_U_23
_atom_site_aniso_U_13
_atom_site_aniso_U_12
C1 0.0350(13) 0.0386(14) 0.0425(15) -0.0011(12) 0.0095(12) -0.0011(11)
C2 0.0405(14) 0.0490(15) 0.0280(13) 0.0005(12) 0.0063(11) 0.0003(12)
C3 0.0360(13) 0.0428(14) 0.0287(13) -0.0046(11) -0.0024(10) 0.0010(11)
C4 0.0265(11) 0.0307(12) 0.0282(12) -0.0055(10) 0.0025(9) 0.0023(9)
C5 0.0273(11) 0.0296(12) 0.0227(11) -0.0013(9) -0.0002(9) 0.0030(9)
C6 0.0372(13) 0.0326(13) 0.0416(15) 0.0017(11) 0.0026(11) 0.0058(11)
C7 0.0457(15) 0.0487(16) 0.0401(15) 0.0098(13) 0.0049(12) 0.0197(13)
C8 0.0278(13) 0.081(2) 0.0362(15) 0.0006(15) -0.0010(11) 0.0140(14)
C9 0.0495(15) 0.0425(15) 0.0240(12) -0.0009(11) 0.0006(11) -0.0116(12)
C10 0.0348(13) 0.0383(14) 0.0339(13) -0.0115(11) 0.0070(11) -0.0017(11)
C11 0.0261(11) 0.0265(12) 0.0346(13) -0.0009(10) -0.0017(10) -0.0011(9)
C12 0.0262(11) 0.0237(10) 0.0250(11) -0.0008(9) -0.0008(9) -0.0042(9)
C13 0.0293(13) 0.0635(19) 0.0489(17) 0.0034(14) -0.0020(12) -0.0049(13)
C14 0.0325(13) 0.0405(14) 0.0339(14) 0.0032(11) 0.0003(10) -0.0031(11)
C15 0.0335(13) 0.0405(14) 0.0403(15) -0.0087(12) 0.0017(11) -0.0062(11)
C16 0.0319(12) 0.0359(13) 0.0259(12) -0.0056(10) 0.0026(10) 0.0012(10)
C17 0.0291(11) 0.0244(11) 0.0348(13) -0.0006(10) -0.0020(10) -0.0016(10)
C18 0.0419(14) 0.0299(12) 0.0342(14) 0.0055(11) -0.0087(11) -0.0028(11)
C19 0.0418(14) 0.0292(13) 0.0540(18) -0.0029(12) 0.0052(13) -0.0005(11)
O1 0.0523(11) 0.0414(10) 0.0380(10) 0.0026(8) -0.0053(8) -0.0122(9)
O2 0.0404(9) 0.0264(8) 0.0342(9) 0.0000(7) 0.0073(7) -0.0048(7)
O3 0.0382(9) 0.0435(10) 0.0368(10) 0.0083(8) 0.0117(8) -0.0012(8)
F1 0.0755(11) 0.0714(11) 0.0268(8) -0.0006(8) 0.0022(7) -0.0057(9)
F2 0.0506(9) 0.0639(10) 0.0433(9) -0.0184(8) 0.0106(7) 0.0077(8)
F3 0.0371(8) 0.0379(8) 0.0388(8) -0.0061(6) -0.0037(6) 0.0110(6)
F4 0.0406(8) 0.0254(7) 0.0404(8) -0.0071(6) -0.0044(6) 0.0061(6)
F5 0.0390(8) 0.0401(8) 0.0416(9) -0.0015(7) -0.0058(6) 0.0139(6)
F6 0.0714(11) 0.0504(9) 0.0398(9) 0.0114(7) -0.0171(8) 0.0094(8)
F7 0.0590(10) 0.0289(8) 0.1269(18) 0.0053(9) -0.0050(11) 0.0046(8)
F8 0.0502(9) 0.0626(11) 0.0622(11) -0.0042(9) -0.0145(8) 0.0125(8)
F9 0.0584(10) 0.0693(12) 0.0670(12) -0.0141(9) 0.0245(9) 0.0157(9)
S1 0.0332(3) 0.0270(3) 0.0304(3) 0.0025(2) 0.0039(3) -0.0024(2)
P1 0.0271(3) 0.0241(3) 0.0273(3) -0.0037(2) -0.0019(2) 0.0023(2)

loop_
_atom_type_symbol
_atom_type_description
_atom_type_scat_dispersion_real
_atom_type_scat_dispersion_imag
_atom_type_scat_source
C C 0.0033 0.0016 'International Tables Vol C Tables 4.2.6.8 and 6.1.1.4'
H H 0.0000 0.0000 'International Tables Vol C Tables 4.2.6.8 and 6.1.1.4'
O O 0.0106 0.0060 'International Tables Vol C Tables 4.2.6.8 and 6.1.1.4'
F F 0.0171 0.0103 'International Tables Vol C Tables 4.2.6.8 and 6.1.1.4'
P P 0.1023 0.0942 'International Tables Vol C Tables 4.2.6.8 and 6.1.1.4'
S S 0.1246 0.1234 'International Tables Vol C Tables 4.2.6.8 and 6.1.1.4'

loop_
_geom_angle_atom_site_label_1
_geom_angle_atom_site_label_2
_geom_angle_atom_site_label_3
_geom_angle
C15 C1 C2 120.7(2)
C15 C1 H1 119.7
C2 C1 H1 119.7
C3 C2 C1 119.9(2)
C3 C2 H9 120.0
C1 C2 H9 120.0
C2 C3 C4 119.3(2)
C2 C3 H10 120.3
C4 C3 H10 120.3
C16 C4 C3 120.8(2)
C16 C4 P1 120.95(17)
C3 C4 P1 118.27(17)
C14 C5 C6 121.1(2)
C14 C5 P1 118.30(17)
C6 C5 P1 120.56(17)
C7 C6 C5 118.9(2)
C7 C6 H6 120.6
C5 C6 H6 120.6
C8 C7 C6 120.3(2)
C8 C7 H5 119.9
C6 C7 H5 119.9
C7 C8 C13 120.7(2)
C7 C8 H2 119.7
C13 C8 H2 119.7
F1 C9 C10 119.9(2)
F1 C9 C18 119.8(2)
C10 C9 C18 120.3(2)
F2 C10 C9 120.0(2)
F2 C10 C11 120.2(2)
C9 C10 C11 119.8(2)
F3 C11 C10 117.8(2)
F3 C11 C12 120.7(2)
C10 C11 C12 121.4(2)
C11 C12 C17 116.8(2)
C11 C12 P1 122.35(17)
C17 C12 P1 120.79(17)
C14 C13 C8 120.3(3)
C14 C13 H4 119.8
C8 C13 H4 119.8
C13 C14 C5 118.8(2)
C13 C14 H3 120.6
C5 C14 H3 120.6
C1 C15 C16 120.5(2)
C1 C15 H8 119.7
C16 C15 H8 119.7
C15 C16 C4 118.8(2)
C15 C16 H7 120.6
C4 C16 H7 120.6
F5 C17 C18 118.5(2)
F5 C17 C12 119.3(2)
C18 C17 C12 122.2(2)
F6 C18 C17 120.7(2)
F6 C18 C9 119.9(2)
C17 C18 C9 119.4(2)
F9 C19 F7 108.6(2)
F9 C19 F8 107.0(2)
F7 C19 F8 106.9(2)
F9 C19 S1 111.24(19)
F7 C19 S1 111.00(18)
F8 C19 S1 111.94(17)
O1 S1 O3 115.39(10)
O1 S1 O2 114.54(10)
O3 S1 O2 114.67(10)
O1 S1 C19 103.67(12)
O3 S1 C19 103.70(11)
O2 S1 C19 102.55(11)
F4 P1 C4 108.23(9)
F4 P1 C5 105.05(9)
C4 P1 C5 113.69(11)
F4 P1 C12 103.97(9)
C4 P1 C12 112.28(10)
C5 P1 C12 112.77(10)

loop_
_geom_bond_atom_site_label_1
_geom_bond_atom_site_label_2
_geom_bond_distance
C1 C15 1.377(3)
C1 C2 1.388(3)
C1 H1 0.9500
C2 C3 1.372(3)
C2 H9 0.9500
C3 C4 1.401(3)
C3 H10 0.9500
C4 C16 1.395(3)
C4 P1 1.758(2)
C5 C14 1.388(3)
C5 C6 1.391(3)
C5 P1 1.761(2)
C6 C7 1.378(3)
C6 H6 0.9500
C7 C8 1.370(4)
C7 H5 0.9500
C8 C13 1.381(4)
C8 H2 0.9500
C9 F1 1.338(3)
C9 C10 1.372(3)
C9 C18 1.375(3)
C10 F2 1.340(3)
C10 C11 1.373(3)
C11 F3 1.335(2)
C11 C12 1.390(3)
C12 C17 1.394(3)
C12 P1 1.779(2)
C13 C14 1.376(3)
C13 H4 0.9500
C14 H3 0.9500
C15 C16 1.380(3)
C15 H8 0.9500
C16 H7 0.9500
C17 F5 1.344(3)
C17 C18 1.362(3)
C18 F6 1.338(3)
C19 F9 1.326(3)
C19 F7 1.327(3)
C19 F8 1.327(3)
C19 S1 1.824(3)
O1 S1 1.4370(17)
O2 S1 1.4424(16)
O3 S1 1.4411(16)
F4 P1 1.5467(13)

loop_
_geom_torsion_atom_site_label_1
_geom_torsion_atom_site_label_2
_geom_torsion_atom_site_label_3
_geom_torsion_atom_site_label_4
_geom_torsion
C15 C1 C2 C3 -0.2(4)
C1 C2 C3 C4 -0.2(4)
C2 C3 C4 C16 0.0(3)
C2 C3 C4 P1 178.40(18)
C14 C5 C6 C7 0.0(4)
P1 C5 C6 C7 177.36(19)
C5 C6 C7 C8 0.6(4)
C6 C7 C8 C13 -0.4(4)
F1 C9 C10 F2 0.3(3)
C18 C9 C10 F2 -180.0(2)
F1 C9 C10 C11 178.8(2)
C18 C9 C10 C11 -1.5(4)
F2 C10 C11 F3 -0.8(3)
C9 C10 C11 F3 -179.3(2)
F2 C10 C11 C12 178.80(19)
C9 C10 C11 C12 0.3(3)
F3 C11 C12 C17 -179.16(18)
C10 C11 C12 C17 1.2(3)
F3 C11 C12 P1 2.6(3)
C10 C11 C12 P1 -177.05(17)
C7 C8 C13 C14 -0.4(4)
C8 C13 C14 C5 0.9(4)
C6 C5 C14 C13 -0.7(4)
P1 C5 C14 C13 -178.1(2)
C2 C1 C15 C16 0.8(4)
C1 C15 C16 C4 -1.1(3)
C3 C4 C16 C15 0.6(3)
P1 C4 C16 C15 -177.72(18)
C11 C12 C17 F5 178.36(18)
P1 C12 C17 F5 -3.3(3)
C11 C12 C17 C18 -1.6(3)
P1 C12 C17 C18 176.67(18)
F5 C17 C18 F6 0.0(3)
C12 C17 C18 F6 180.0(2)
F5 C17 C18 C9 -179.5(2)
C12 C17 C18 C9 0.5(3)
F1 C9 C18 F6 1.3(3)
C10 C9 C18 F6 -178.4(2)
F1 C9 C18 C17 -179.2(2)
C10 C9 C18 C17 1.1(4)
F9 C19 S1 O1 61.4(2)
F7 C19 S1 O1 -59.6(2)
F8 C19 S1 O1 -178.93(17)
F9 C19 S1 O3 -177.66(17)
F7 C19 S1 O3 61.3(2)
F8 C19 S1 O3 -58.0(2)
F9 C19 S1 O2 -58.0(2)
F7 C19 S1 O2 -179.05(19)
F8 C19 S1 O2 61.6(2)
C16 C4 P1 F4 106.98(18)
C3 C4 P1 F4 -71.43(19)
C16 C4 P1 C5 -136.73(18)
C3 C4 P1 C5 44.9(2)
C16 C4 P1 C12 -7.2(2)
C3 C4 P1 C12 174.39(17)
C14 C5 P1 F4 -38.9(2)
C6 C5 P1 F4 143.65(18)
C14 C5 P1 C4 -157.01(17)
C6 C5 P1 C4 25.5(2)
C14 C5 P1 C12 73.7(2)
C6 C5 P1 C12 -103.8(2)
C11 C12 P1 F4 140.15(17)
C17 C12 P1 F4 -38.04(19)
C11 C12 P1 C4 -103.08(19)
C17 C12 P1 C4 78.72(19)
C11 C12 P1 C5 26.9(2)
C17 C12 P1 C5 -151.28(17)
